data_4021073
loop_
_publ_author_name
'Amat, Mercedes'
'P\'erez, Maria'
'Llor, N\'uria'
'Escolano, Carmen'
'Luque, F. Javier'
'Molins, Elies'
'Bosch, Joan'

_publ_section_title
;
 Conjugate Additions to Phenylglycinol-Derived Unsaturated
 \d-Lactams. Enantioselective Synthesis of Uleine Alkaloids
;
_journal_coden_ASTM JOCEAH
_journal_issue 25
_journal_name_full 'The Journal of Organic Chemistry'
_journal_page_first 8681
_journal_page_last 8693
_journal_paper_doi 10.1021/jo0487101
_journal_volume 69
_journal_year 2004
_chemical_absolute_configuration ad
_chemical_formula_moiety 'C23 H24 N1 O2 S2'
_chemical_formula_sum 'C23 H25 N O2 S2'
_chemical_formula_weight 411.56
_space_group_IT_number 5
_symmetry_cell_setting monoclinic
_symmetry_space_group_name_Hall 'C 2y'
_symmetry_space_group_name_H-M 'C 1 2 1'
_cell_angle_alpha 90
_cell_angle_beta 95.328(16)
_cell_angle_gamma 90
_cell_formula_units_Z 4
_cell_length_a 22.837(4)
_cell_length_b 6.394(2)
_cell_length_c 14.408(3)
_cell_measurement_temperature 294(2)
_cell_measurement_wavelength 0.71073
_cell_volume 2094.9(9)
_diffrn_ambient_temperature 294(2)
_exptl_crystal_density_diffrn 1.305
_cod_depositor_comments
;
 Updated bibliographic information.

 Antanas Vaitkus,
 2019-10-11
;
_cod_original_sg_symbol_H-M 'C 2'
_cod_database_code 4021073

loop_
_symmetry_equiv_pos_as_xyz
'x, y, z'
'-x, y, -z'
'x+1/2, y+1/2, z'
'-x+1/2, y+1/2, -z'

loop_
_atom_site_label
_atom_site_type_symbol
_atom_site_fract_x
_atom_site_fract_y
_atom_site_fract_z
_atom_site_U_iso_or_equiv
_atom_site_adp_type
_atom_site_occupancy
_atom_site_symmetry_multiplicity
_atom_site_calc_flag
_atom_site_refinement_flags
_atom_site_disorder_assembly
_atom_site_disorder_group
C2 C 0.15707(13) 0.4431(5) 0.1762(2) 0.0522(7) Uani 1 1 d . . .
H2A H 0.147 0.4964 0.1137 0.063 Uiso 1 1 calc R . .
H2B H 0.1398 0.5334 0.2203 0.063 Uiso 1 1 calc R . .
C3 C 0.13556(10) 0.2185(5) 0.18462(17) 0.0403(6) Uani 1 1 d . . .
H3 H 0.0974 0.2181 0.2107 0.048 Uiso 1 1 calc R . .
C5 C 0.17794(10) -0.0335(4) 0.30638(15) 0.0350(5) Uani 1 1 d . . .
C6 C 0.23378(10) -0.0734(5) 0.36856(16) 0.0401(5) Uani 1 1 d . . .
H6A H 0.2337 -0.2163 0.3912 0.048 Uiso 1 1 calc R . .
H6B H 0.2351 0.0191 0.4221 0.048 Uiso 1 1 calc R . .
C7 C 0.28914(10) -0.0374(4) 0.31629(15) 0.0332(5) Uani 1 1 d . . .
H7 H 0.2874 -0.1409 0.2659 0.04 Uiso 1 1 calc R . .
C8 C 0.28813(10) 0.1803(5) 0.26884(18) 0.0411(6) Uani 1 1 d . . .
H8A H 0.3185 0.2674 0.3005 0.049 Uiso 1 1 calc R . .
H8B H 0.297 0.1639 0.2047 0.049 Uiso 1 1 calc R . .
C8A C 0.22964(11) 0.2877(4) 0.27033(17) 0.0376(5) Uani 1 1 d . . .
H8A1 H 0.2275 0.3589 0.3302 0.045 Uiso 1 1 calc R . .
C31 C 0.13169(10) 0.0902(5) 0.09631(16) 0.0430(6) Uani 1 1 d . . .
C32 C 0.17613(14) 0.0956(9) 0.0372(2) 0.0762(13) Uani 1 1 d . . .
H32 H 0.2089 0.1801 0.0515 0.091 Uiso 1 1 calc R . .
C33 C 0.17196(16) -0.0248(10) -0.0432(2) 0.0869(16) Uani 1 1 d . . .
H33 H 0.2017 -0.018 -0.083 0.104 Uiso 1 1 calc R . .
C34 C 0.12501(15) -0.1528(8) -0.0649(2) 0.0734(12) Uani 1 1 d . . .
H34 H 0.123 -0.2349 -0.1184 0.088 Uiso 1 1 calc R . .
C35 C 0.08080(15) -0.1590(8) -0.0069(2) 0.0693(11) Uani 1 1 d . . .
H35 H 0.0484 -0.2451 -0.0212 0.083 Uiso 1 1 calc R . .
C36 C 0.08428(13) -0.0372(6) 0.07305(19) 0.0524(7) Uani 1 1 d . . .
H36 H 0.0539 -0.042 0.1117 0.063 Uiso 1 1 calc R . .
C70 C 0.34840(10) -0.0754(4) 0.37693(15) 0.0316(4) Uani 1 1 d . . .
C71 C 0.41517(11) -0.3553(5) 0.49235(18) 0.0445(6) Uani 1 1 d . . .
H71A H 0.4211 -0.4962 0.5163 0.053 Uiso 1 1 calc R . .
H71B H 0.4471 -0.3244 0.4546 0.053 Uiso 1 1 calc R . .
C72 C 0.41837(12) -0.2051(5) 0.57345(18) 0.0450(6) Uani 1 1 d . . .
H72A H 0.4545 -0.2306 0.6127 0.054 Uiso 1 1 calc R . .
H72B H 0.3858 -0.2333 0.6104 0.054 Uiso 1 1 calc R . .
C73 C 0.41638(12) 0.0229(5) 0.54510(18) 0.0406(6) Uani 1 1 d . . .
H73A H 0.4494 0.0513 0.5092 0.049 Uiso 1 1 calc R . .
H73B H 0.4213 0.1082 0.601 0.049 Uiso 1 1 calc R . .
C74 C 0.39973(10) -0.0429(5) 0.31658(15) 0.0368(5) Uani 1 1 d . . .
C75 C 0.41018(13) -0.1913(6) 0.24989(19) 0.0538(7) Uani 1 1 d . . .
H75 H 0.3873 -0.3118 0.2443 0.065 Uiso 1 1 calc R . .
C76 C 0.45479(16) -0.1614(8) 0.1911(2) 0.0706(11) Uani 1 1 d . . .
H76 H 0.4612 -0.2617 0.1464 0.085 Uiso 1 1 calc R . .
C77 C 0.48907(14) 0.0143(8) 0.1988(2) 0.0693(12) Uani 1 1 d . . .
H77 H 0.5189 0.0328 0.1598 0.083 Uiso 1 1 calc R . .
C78 C 0.47940(12) 0.1630(7) 0.2643(2) 0.0598(9) Uani 1 1 d . . .
H78 H 0.5029 0.2819 0.2701 0.072 Uiso 1 1 calc R . .
C79 C 0.43439(11) 0.1363(5) 0.32209(17) 0.0442(6) Uani 1 1 d . . .
H79 H 0.4274 0.2398 0.365 0.053 Uiso 1 1 calc R . .
N4 N 0.18115(8) 0.1399(4) 0.25422(13) 0.0359(4) Uani 1 1 d . . .
O1 O 0.21985(8) 0.4319(3) 0.19669(14) 0.0485(5) Uani 1 1 d . . .
O5 O 0.13416(8) -0.1450(4) 0.30289(14) 0.0471(5) Uani 1 1 d . . .
S70 S 0.34948(3) 0.10193(9) 0.47717(4) 0.03635(14) Uani 1 1 d . . .
S71 S 0.34658(3) -0.34689(9) 0.41874(4) 0.03898(14) Uani 1 1 d . . .

loop_
_atom_site_aniso_label
_atom_site_aniso_U_11
_atom_site_aniso_U_22
_atom_site_aniso_U_33
_atom_site_aniso_U_23
_atom_site_aniso_U_13
_atom_site_aniso_U_12
C2 0.0464(15) 0.0479(16) 0.0610(17) 0.0027(15) -0.0014(12) 0.0104(13)
C3 0.0310(11) 0.0501(15) 0.0393(12) -0.0027(11) 0.0013(9) 0.0080(10)
C5 0.0330(11) 0.0393(12) 0.0334(11) -0.0036(10) 0.0072(8) -0.0026(9)
C6 0.0363(11) 0.0476(14) 0.0368(11) 0.0074(12) 0.0049(9) -0.0056(11)
C7 0.0328(10) 0.0373(12) 0.0295(10) -0.0007(9) 0.0028(8) -0.0023(9)
C8 0.0319(10) 0.0459(14) 0.0453(13) 0.0135(12) 0.0030(9) -0.0021(10)
C8A 0.0404(12) 0.0362(12) 0.0362(12) -0.0011(10) 0.0037(9) -0.0041(11)
C31 0.0363(11) 0.0592(16) 0.0333(10) -0.0021(12) 0.0027(8) 0.0074(13)
C32 0.0492(16) 0.126(4) 0.0559(17) -0.029(2) 0.0166(13) -0.016(2)
C33 0.0590(19) 0.149(5) 0.0552(18) -0.034(3) 0.0199(15) -0.012(3)
C34 0.0573(18) 0.117(4) 0.0448(15) -0.031(2) 0.0010(13) 0.006(2)
C35 0.0559(18) 0.096(3) 0.0551(18) -0.030(2) 0.0019(14) -0.008(2)
C36 0.0449(14) 0.070(2) 0.0429(13) -0.0133(15) 0.0080(11) -0.0038(15)
C70 0.0316(10) 0.0323(11) 0.0315(10) -0.0007(9) 0.0060(8) -0.0027(9)
C71 0.0462(13) 0.0387(14) 0.0475(13) 0.0066(12) -0.0012(10) 0.0025(12)
C72 0.0453(13) 0.0539(16) 0.0352(12) 0.0082(12) -0.0002(10) -0.0030(13)
C73 0.0405(12) 0.0465(14) 0.0345(12) -0.0018(11) 0.0016(9) -0.0031(11)
C74 0.0342(11) 0.0468(14) 0.0297(10) 0.0044(10) 0.0054(8) 0.0028(10)
C75 0.0533(16) 0.062(2) 0.0479(15) -0.0058(15) 0.0146(12) 0.0078(15)
C76 0.069(2) 0.095(3) 0.0518(17) 0.002(2) 0.0274(16) 0.027(2)
C77 0.0441(15) 0.111(3) 0.0563(17) 0.035(2) 0.0204(13) 0.0216(19)
C78 0.0396(13) 0.086(3) 0.0532(15) 0.0313(18) 0.0036(11) -0.0047(16)
C79 0.0407(12) 0.0529(16) 0.0389(11) 0.0117(12) 0.0036(9) -0.0064(12)
N4 0.0317(8) 0.0405(11) 0.0350(9) 0.0014(9) 0.0008(7) -0.0018(9)
O1 0.0467(10) 0.0415(11) 0.0570(11) 0.0119(10) 0.0031(8) 0.0024(9)
O5 0.0372(9) 0.0503(11) 0.0542(10) -0.0015(9) 0.0067(8) -0.0120(9)
S70 0.0384(3) 0.0351(3) 0.0357(3) -0.0061(2) 0.0044(2) 0.0001(2)
S71 0.0429(3) 0.0312(3) 0.0423(3) 0.0019(2) 0.0010(2) -0.0034(2)

loop_
_geom_bond_atom_site_label_1
_geom_bond_atom_site_label_2
_geom_bond_distance
_geom_bond_site_symmetry_2
_geom_bond_publ_flag
C2 O1 1.439(3) . ?
C2 C3 1.526(4) . ?
C3 N4 1.466(3) . ?
C3 C31 1.510(4) . ?
C5 O5 1.225(3) . ?
C5 N4 1.345(3) . ?
C5 C6 1.510(3) . ?
C6 C7 1.548(3) . ?
C7 C8 1.550(4) . ?
C7 C70 1.560(3) . ?
C8 C8A 1.504(3) . ?
C8A O1 1.408(3) . ?
C8A N4 1.458(3) . ?
C31 C36 1.371(4) . ?
C31 C32 1.384(4) . ?
C32 C33 1.387(5) . ?
C33 C34 1.362(6) . ?
C34 C35 1.370(5) . ?
C35 C36 1.387(4) . ?
C70 C74 1.537(3) . ?
C70 S70 1.835(2) . ?
C70 S71 1.839(3) . ?
C71 C72 1.509(4) . ?
C71 S71 1.809(3) . ?
C72 C73 1.514(4) . ?
C73 S70 1.808(3) . ?
C74 C75 1.387(4) . ?
C74 C79 1.390(4) . ?
C75 C76 1.397(4) . ?
C76 C77 1.368(6) . ?
C77 C78 1.372(6) . ?
C78 C79 1.392(4) . ?

loop_
_cod_related_entry_id
_cod_related_entry_database
_cod_related_entry_code
1 ChemSpider 9559271
